data_7712988
loop_
_publ_author_name
'Khrizanforova, Vera'
'Fayzullin, Robert R.'
'Bogomyakov, Artem'
'Morozov, Vladimir'
'Batulin, Ruslan Germanovich'
'Gerasimova, Tatiana'
'Islamov, Daut'
'Budnikova, Yulia H.'

_publ_section_title
;
 Cobalt(II) coordination to N4-acenaphthene-based ligand and its sodium
 complex
;
_journal_name_full 'Dalton Transactions'
_journal_paper_doi 10.1039/D3DT00347G
_journal_year 2023
_chemical_formula_moiety 'C32 H30 N4 Na O2'
_chemical_formula_sum 'C32 H30 N4 Na O2'
_chemical_formula_weight 525.59
_space_group_crystal_system monoclinic
_space_group_IT_number 14
_space_group_name_Hall '-P 2ybc'
_space_group_name_H-M_alt 'P 1 21/c 1'
_atom_sites_solution_hydrogens geom
_audit_creation_method SHELXL-2018/3
_audit_update_record
;
2022-07-18 deposited with the CCDC.	2023-05-09 downloaded from the CCDC.
;
_cell_angle_alpha 90
_cell_angle_beta 95.6760(13)
_cell_angle_gamma 90
_cell_formula_units_Z 8
_cell_length_a 14.3064(2)
_cell_length_b 20.2846(4)
_cell_length_c 18.6452(3)
_cell_measurement_reflns_used 25647
_cell_measurement_temperature 102(2)
_cell_measurement_theta_max 75.1280
_cell_measurement_theta_min 3.1080
_cell_volume 5384.30(16)
_computing_cell_refinement 'CrysAlisPro 1.171.41.112a (Rigaku OD, 2021)'
_computing_data_collection 'CrysAlisPro 1.171.41.112a (Rigaku OD, 2021)'
_computing_data_reduction 'CrysAlisPro 1.171.41.112a (Rigaku OD, 2021)'
_computing_molecular_graphics
;
WinGX (Farrugia, 2012); ORTEP-3 (Farrugia, 2012);
PLATON (Spek, 2009); Olex2 (Dolomanov et al., 2009)
;
_computing_publication_material
;
WinGX (Farrugia, 2012); ORTEP-3 (Farrugia, 2012);
PLATON (Spek, 2009); Olex2 (Dolomanov et al., 2009)
;
_computing_structure_refinement 'SHELXL-2018/3 (Sheldrick, 2015)'
_computing_structure_solution 'SHELXT-2018/2 (Sheldrick, 2015)'
_diffrn_ambient_temperature 102(2)
_diffrn_measured_fraction_theta_full 0.989
_diffrn_measured_fraction_theta_max 0.984
_diffrn_measurement_device_type 'XtaLAB Synergy, single source at home/near'
_diffrn_measurement_method '\w scans'
_diffrn_radiation_probe x-ray
_diffrn_radiation_type CuK\a
_diffrn_radiation_wavelength 1.54184
_diffrn_reflns_av_R_equivalents 0.0347
_diffrn_reflns_av_unetI/netI 0.0234
_diffrn_reflns_Laue_measured_fraction_full 0.989
_diffrn_reflns_Laue_measured_fraction_max 0.984
_diffrn_reflns_limit_h_max 17
_diffrn_reflns_limit_h_min -17
_diffrn_reflns_limit_k_max 24
_diffrn_reflns_limit_k_min -24
_diffrn_reflns_limit_l_max 18
_diffrn_reflns_limit_l_min -22
_diffrn_reflns_number 50851
_diffrn_reflns_point_group_measured_fraction_full 0.989
_diffrn_reflns_point_group_measured_fraction_max 0.984
_diffrn_reflns_theta_full 67.684
_diffrn_reflns_theta_max 70.075
_diffrn_reflns_theta_min 3.104
_diffrn_source 'microfocus sealed X-ray tube'
_exptl_absorpt_coefficient_mu 0.793
_exptl_absorpt_correction_T_max 1.000
_exptl_absorpt_correction_T_min 0.734
_exptl_absorpt_correction_type gaussian
_exptl_absorpt_process_details
;
CrysAlisPro 1.171.41.112a (Rigaku Oxford Diffraction, 2021).
Numerical absorption correction based on gaussian integration over
a multifaceted crystal model. Empirical absorption correction using
spherical harmonics, frame scaling and detector area scaling,
implemented in SCALE3 ABSPACK scaling algorithm.
;
_exptl_crystal_colour 'dark violet'
_exptl_crystal_density_diffrn 1.297
_exptl_crystal_description prism
_exptl_crystal_F_000 2216
_exptl_crystal_recrystallization_method 'THF/diethyl ether, -35 \%C'
_exptl_crystal_size_max 0.270
_exptl_crystal_size_mid 0.190
_exptl_crystal_size_min 0.080
_refine_diff_density_max 0.421
_refine_diff_density_min -0.271
_refine_diff_density_rms 0.046
_refine_ls_extinction_method none
_refine_ls_goodness_of_fit_ref 1.029
_refine_ls_hydrogen_treatment constr
_refine_ls_matrix_type full
_refine_ls_number_parameters 741
_refine_ls_number_reflns 10065
_refine_ls_number_restraints 354
_refine_ls_restrained_S_all 1.108
_refine_ls_R_factor_all 0.0633
_refine_ls_R_factor_gt 0.0548
_refine_ls_shift/su_max 0.001
_refine_ls_shift/su_mean 0.000
_refine_ls_structure_factor_coef Fsqd
_refine_ls_weighting_details 'w=1/[\s^2^(Fo^2^)+(0.0868P)^2^+2.6215P] where P=(Fo^2^+2Fc^2^)/3'
_refine_ls_weighting_scheme calc
_refine_ls_wR_factor_gt 0.1530
_refine_ls_wR_factor_ref 0.1603
_reflns_Friedel_coverage 0.000
_reflns_number_gt 8542
_reflns_number_total 10065
_reflns_threshold_expression 'I > 2\s(I)'
_cod_data_source_file d3dt00347g1.cif
_cod_data_source_block bud561
_cod_original_cell_volume 5384.31(14)
_cod_original_sg_symbol_H-M 'P 21/c'
_cod_database_code 7712988
_shelx_shelxl_version_number 2018/3
_shelx_space_group_comment
;
The symmetry employed for this shelxl refinement is uniquely defined
by the following loop, which should always be used as a source of
symmetry information in preference to the above space-group names.
They are only intended as comments.
;
_shelx_estimated_absorpt_t_min 0.814
_shelx_estimated_absorpt_t_max 0.939

loop_
_space_group_symop_operation_xyz
'x, y, z'
'-x, y+1/2, -z+1/2'
'-x, -y, -z'
'x, -y-1/2, z-1/2'

loop_
_atom_site_label
_atom_site_type_symbol
_atom_site_fract_x
_atom_site_fract_y
_atom_site_fract_z
_atom_site_U_iso_or_equiv
_atom_site_adp_type
_atom_site_occupancy
_atom_site_site_symmetry_order
_atom_site_calc_flag
_atom_site_refinement_flags_posn
_atom_site_refinement_flags_adp
_atom_site_refinement_flags_occupancy
_atom_site_disorder_assembly
_atom_site_disorder_group
Na1 Na 0.56075(5) 0.63922(4) 0.74732(4) 0.0419(2) Uani 1 1 d . . . . .
Na2 Na 1.05232(5) 0.76688(4) 0.70516(4) 0.0437(2) Uani 1 1 d . . . . .
N1 N 0.72428(11) 0.68340(8) 0.75068(9) 0.0390(4) Uani 1 1 d . . . . .
N2 N 0.91483(11) 0.69115(8) 0.71736(8) 0.0380(4) Uani 1 1 d . . . . .
N3 N 0.58661(12) 0.69989(11) 0.63566(10) 0.0547(5) Uani 1 1 d . . . . .
N4 N 0.94946(13) 0.74944(9) 0.58847(10) 0.0470(4) Uani 1 1 d . . . . .
N5 N 0.39227(11) 0.67455(8) 0.72331(9) 0.0378(4) Uani 1 1 d . . . . .
N6 N 0.19917(11) 0.69620(8) 0.74199(9) 0.0396(4) Uani 1 1 d . . . . .
N7 N 0.52355(12) 0.73857(9) 0.81928(10) 0.0481(4) Uani 1 1 d . . . . .
N8 N 0.15245(12) 0.80713(8) 0.81603(9) 0.0414(4) Uani 1 1 d . . . . .
C31 C 0.66834(14) 0.73274(11) 0.63764(11) 0.0443(5) Uani 1 1 d . . . . .
C32 C 0.67695(16) 0.78886(13) 0.59546(13) 0.0544(6) Uani 1 1 d . . . . .
H32 H 0.733805 0.813377 0.599224 0.065 Uiso 1 1 calc R U . . .
C33 C 0.60176(19) 0.80814(17) 0.54830(17) 0.0774(9) Uani 1 1 d . . . . .
H33 H 0.606397 0.846117 0.519056 0.093 Uiso 1 1 calc R U . . .
C34 C 0.52014(18) 0.7723(2) 0.54375(17) 0.0888(11) Uani 1 1 d . . . . .
H34 H 0.468741 0.783213 0.509617 0.107 Uiso 1 1 calc R U . . .
C35 C 0.51500(17) 0.72049(18) 0.58961(15) 0.0732(8) Uani 1 1 d . . . . .
H35 H 0.456994 0.697582 0.588854 0.088 Uiso 1 1 calc R U . . .
C41 C 0.86797(14) 0.71818(10) 0.59485(10) 0.0397(4) Uani 1 1 d . . . . .
C42 C 0.81476(15) 0.69137(12) 0.53537(11) 0.0481(5) Uani 1 1 d . . . . .
H42 H 0.758216 0.668367 0.541396 0.058 Uiso 1 1 calc R U . . .
C43 C 0.84446(17) 0.69835(13) 0.46789(12) 0.0548(6) Uani 1 1 d . . . . .
H43 H 0.808796 0.680294 0.426857 0.066 Uiso 1 1 calc R U . . .
C44 C 0.92664(19) 0.73189(13) 0.46064(12) 0.0569(6) Uani 1 1 d . . . . .
H44 H 0.948540 0.737963 0.414627 0.068 Uiso 1 1 calc R U . . .
C45 C 0.97616(18) 0.75636(13) 0.52186(12) 0.0545(6) Uani 1 1 d . . . . .
H45 H 1.032759 0.779592 0.516687 0.065 Uiso 1 1 calc R U . . .
C71 C 0.44173(13) 0.76710(10) 0.79590(11) 0.0401(4) Uani 1 1 d . . . . .
C72 C 0.43002(16) 0.83554(11) 0.79620(12) 0.0490(5) Uani 1 1 d . . . . .
H72 H 0.371986 0.854780 0.777842 0.059 Uiso 1 1 calc R U . . .
C73 C 0.50394(18) 0.87472(12) 0.82352(14) 0.0574(6) Uani 1 1 d . . . . .
H73 H 0.497425 0.921304 0.824660 0.069 Uiso 1 1 calc R U . . .
C74 C 0.58799(16) 0.84497(13) 0.84932(15) 0.0604(6) Uani 1 1 d . . . . .
H74 H 0.639648 0.870750 0.869190 0.073 Uiso 1 1 calc R U . . .
C75 C 0.59502(15) 0.77759(13) 0.84558(14) 0.0569(6) Uani 1 1 d . . . . .
H75 H 0.653107 0.757523 0.862346 0.068 Uiso 1 1 calc R U . . .
C81 C 0.23638(13) 0.77815(10) 0.83258(11) 0.0391(4) Uani 1 1 d . . . . .
C82 C 0.28854(16) 0.78875(12) 0.89908(12) 0.0488(5) Uani 1 1 d . . . . .
H82 H 0.347082 0.767139 0.910275 0.059 Uiso 1 1 calc R U . . .
C83 C 0.25398(18) 0.83105(13) 0.94837(12) 0.0552(6) Uani 1 1 d . . . . .
H83 H 0.289211 0.839526 0.993316 0.066 Uiso 1 1 calc R U . . .
C84 C 0.16811(17) 0.86070(12) 0.93164(12) 0.0514(5) Uani 1 1 d . . . . .
H84 H 0.142527 0.889502 0.964811 0.062 Uiso 1 1 calc R U . . .
C85 C 0.12021(15) 0.84742(11) 0.86531(11) 0.0456(5) Uani 1 1 d . . . . .
H85 H 0.060949 0.867954 0.853771 0.055 Uiso 1 1 calc R U . . .
C101 C 0.79537(13) 0.66303(10) 0.79729(10) 0.0382(4) Uani 1 1 d . . . . .
C102 C 0.89309(13) 0.66835(10) 0.78098(10) 0.0377(4) Uani 1 1 d . . . . .
C103 C 0.95211(15) 0.64144(11) 0.83923(11) 0.0429(4) Uani 1 1 d . . . . .
C104 C 1.05137(16) 0.63119(13) 0.85388(12) 0.0537(6) Uani 1 1 d . . . . .
H104 H 1.094883 0.645655 0.821903 0.064 Uiso 1 1 calc R U . . .
C105 C 1.08043(19) 0.59772(15) 0.91986(14) 0.0673(7) Uani 1 1 d . . . . .
H105 H 1.145392 0.588631 0.930966 0.081 Uiso 1 1 calc R U . . .
C106 C 1.0190(2) 0.57795(16) 0.96822(14) 0.0707(8) Uani 1 1 d . . . . .
H106 H 1.042961 0.557408 1.011998 0.085 Uiso 1 1 calc R U . . .
C107 C 0.92060(18) 0.58764(13) 0.95395(12) 0.0570(6) Uani 1 1 d . . . . .
C108 C 0.8492(2) 0.56806(15) 0.99715(14) 0.0701(8) Uani 1 1 d . . . . .
H108 H 0.866132 0.546461 1.041759 0.084 Uiso 1 1 calc R U . . .
C109 C 0.7558(2) 0.57986(14) 0.97551(14) 0.0655(7) Uani 1 1 d . . . . .
H109 H 0.710279 0.565089 1.005659 0.079 Uiso 1 1 calc R U . . .
C110 C 0.72405(17) 0.61295(13) 0.91045(12) 0.0543(6) Uani 1 1 d . . . . .
H110 H 0.659352 0.621497 0.897205 0.065 Uiso 1 1 calc R U . . .
C111 C 0.79504(15) 0.63261(10) 0.86613(10) 0.0419(4) Uani 1 1 d . . . . .
C112 C 0.89013(15) 0.61961(11) 0.88892(11) 0.0441(5) Uani 1 1 d . . . . .
C113 C 0.74724(13) 0.70711(10) 0.68721(10) 0.0387(4) Uani 1 1 d . . . . .
C114 C 0.84211(13) 0.70760(10) 0.66922(10) 0.0380(4) Uani 1 1 d . . . . .
C201 C 0.32476(12) 0.63717(10) 0.68966(10) 0.0363(4) Uani 1 1 d . . . . .
C202 C 0.22546(13) 0.64885(10) 0.69865(11) 0.0384(4) Uani 1 1 d . . . . .
C203 C 0.17062(13) 0.60183(10) 0.65572(11) 0.0392(4) Uani 1 1 d . . . . .
C204 C 0.07219(15) 0.58695(11) 0.64307(12) 0.0482(5) Uani 1 1 d . . . . .
H204 H 0.025768 0.612465 0.663409 0.058 Uiso 1 1 calc R U . . .
C205 C 0.04869(15) 0.53134(12) 0.59796(12) 0.0502(5) Uani 1 1 d . . . . .
H205 H -0.015538 0.519038 0.589648 0.060 Uiso 1 1 calc R U . . .
C206 C 0.11417(15) 0.49428(11) 0.56562(11) 0.0454(5) Uani 1 1 d . . . . .
H206 H 0.093778 0.457971 0.535898 0.054 Uiso 1 1 calc R U . . .
C207 C 0.21130(14) 0.50976(10) 0.57624(10) 0.0392(4) Uani 1 1 d . . . . .
C208 C 0.28644(16) 0.47771(11) 0.54617(11) 0.0458(5) Uani 1 1 d . . . . .
H208 H 0.273294 0.441573 0.514354 0.055 Uiso 1 1 calc R U . . .
C209 C 0.37865(16) 0.49800(11) 0.56225(12) 0.0480(5) Uani 1 1 d . . . . .
H209 H 0.426498 0.475356 0.540299 0.058 Uiso 1 1 calc R U . . .
C210 C 0.40528(14) 0.55087(11) 0.60981(11) 0.0443(5) Uani 1 1 d . . . . .
H210 H 0.469031 0.563616 0.620500 0.053 Uiso 1 1 calc R U . . .
C211 C 0.33047(13) 0.58384(10) 0.64070(10) 0.0371(4) Uani 1 1 d . . . . .
C212 C 0.23647(13) 0.56349(9) 0.62228(10) 0.0365(4) Uani 1 1 d . . . . .
C213 C 0.36450(13) 0.72290(10) 0.76620(10) 0.0373(4) Uani 1 1 d . . . . .
C214 C 0.26875(13) 0.73206(10) 0.77793(11) 0.0382(4) Uani 1 1 d . . . . .
O1 O 0.63649(11) 0.54035(8) 0.70511(8) 0.0540(4) Uani 1 1 d D . . . .
C11 C 0.66806(16) 0.53421(15) 0.63477(13) 0.0592(6) Uani 1 1 d D . . . .
H11A H 0.647550 0.572612 0.604421 0.071 Uiso 1 1 calc R U . . .
H11B H 0.642679 0.493581 0.610712 0.071 Uiso 1 1 calc R U . . .
C12 C 0.77416(16) 0.53128(13) 0.64682(14) 0.0568(6) Uani 1 1 d D . . . .
H12A H 0.800003 0.503356 0.609955 0.068 Uiso 1 1 calc R U . . .
H12B H 0.801810 0.575930 0.645221 0.068 Uiso 1 1 calc R U . . .
C13 C 0.79369(19) 0.50130(15) 0.72102(15) 0.0698(7) Uani 1 1 d D . . . .
H13A H 0.840142 0.527960 0.751374 0.084 Uiso 1 1 calc R U . . .
H13B H 0.817873 0.455761 0.717942 0.084 Uiso 1 1 calc R U . . .
C14 C 0.69921(16) 0.50172(12) 0.75136(13) 0.0556(6) Uani 1 1 d D . . . .
H14A H 0.674988 0.456159 0.754090 0.067 Uiso 1 1 calc R U . . .
H14B H 0.705616 0.520681 0.800529 0.067 Uiso 1 1 calc R U . . .
O2 O 0.49933(12) 0.56784(8) 0.83472(10) 0.0617(4) Uani 1 1 d D U . . .
C21 C 0.4659(3) 0.50255(14) 0.81981(19) 0.0835(9) Uani 1 1 d D U . . .
H21A H 0.470057 0.490949 0.768653 0.100 Uiso 0.595(6) 1 calc R U P A 1
H21B H 0.502331 0.470053 0.850768 0.100 Uiso 0.595(6) 1 calc R U P A 1
H21C H 0.518059 0.474196 0.807023 0.100 Uiso 0.405(6) 1 calc R U P A 2
H21D H 0.416718 0.503099 0.778536 0.100 Uiso 0.405(6) 1 calc R U P A 2
C24 C 0.4493(2) 0.59268(15) 0.89145(17) 0.0807(9) Uani 1 1 d D U . . .
H24A H 0.443567 0.641247 0.888123 0.097 Uiso 0.595(6) 1 calc R U P A 1
H24B H 0.482401 0.581183 0.938958 0.097 Uiso 0.595(6) 1 calc R U P A 1
H24C H 0.397712 0.621978 0.871694 0.097 Uiso 0.405(6) 1 calc R U P A 2
H24D H 0.491989 0.618208 0.926096 0.097 Uiso 0.405(6) 1 calc R U P A 2
C22 C 0.3707(4) 0.5046(3) 0.8357(4) 0.102(2) Uani 0.595(6) 1 d D U P A 1
H22A H 0.354904 0.463469 0.860495 0.123 Uiso 0.595(6) 1 calc R U P A 1
H22B H 0.328502 0.508274 0.790471 0.123 Uiso 0.595(6) 1 calc R U P A 1
C23 C 0.3576(3) 0.5622(3) 0.8826(3) 0.0808(16) Uani 0.595(6) 1 d D U P A 1
H23A H 0.309971 0.592842 0.859316 0.097 Uiso 0.595(6) 1 calc R U P A 1
H23B H 0.337768 0.548069 0.929623 0.097 Uiso 0.595(6) 1 calc R U P A 1
C22' C 0.4275(7) 0.4766(3) 0.8831(4) 0.075(2) Uani 0.405(6) 1 d D U P A 2
H22C H 0.472396 0.446075 0.909889 0.090 Uiso 0.405(6) 1 calc R U P A 2
H22D H 0.367735 0.452975 0.869808 0.090 Uiso 0.405(6) 1 calc R U P A 2
C23' C 0.4119(9) 0.5366(3) 0.9268(5) 0.104(3) Uani 0.405(6) 1 d D U P A 2
H23C H 0.343950 0.542823 0.930598 0.124 Uiso 0.405(6) 1 calc R U P A 2
H23D H 0.444046 0.531733 0.976046 0.124 Uiso 0.405(6) 1 calc R U P A 2
O5 O 0.94426(12) 0.85601(8) 0.73464(9) 0.0574(4) Uani 1 1 d D . . . .
C51 C 0.9442(2) 0.91846(17) 0.7020(2) 0.0908(11) Uani 1 1 d D . . . .
H51A H 0.953479 0.913582 0.650308 0.109 Uiso 1 1 calc R U . . .
H51B H 0.996502 0.945278 0.725201 0.109 Uiso 1 1 calc R U . . .
C52 C 0.8544(2) 0.95184(15) 0.70910(18) 0.0830(9) Uani 1 1 d D . . . .
H52A H 0.820707 0.960676 0.661095 0.100 Uiso 1 1 calc R U . . .
H52B H 0.864822 0.994164 0.735095 0.100 Uiso 1 1 calc R U . . .
C53 C 0.7992(2) 0.90508(14) 0.75123(15) 0.0673(7) Uani 1 1 d D . . . .
H53A H 0.771291 0.928365 0.790633 0.081 Uiso 1 1 calc R U . . .
H53B H 0.748364 0.883692 0.719594 0.081 Uiso 1 1 calc R U . . .
C54 C 0.86984(18) 0.85588(12) 0.78051(13) 0.0570(6) Uani 1 1 d D . . . .
H54A H 0.894319 0.867768 0.830351 0.068 Uiso 1 1 calc R U . . .
H54B H 0.841005 0.811550 0.781238 0.068 Uiso 1 1 calc R U . . .
O6 O 1.15647(13) 0.81804(10) 0.62730(10) 0.0697(5) Uani 1 1 d D U . . .
C63 C 1.2679(3) 0.8895(2) 0.5893(2) 0.0992(11) Uani 1 1 d D U . . .
H63A H 1.330563 0.891333 0.617008 0.119 Uiso 0.568(9) 1 calc R U P B 1
H63B H 1.257879 0.930559 0.560884 0.119 Uiso 0.568(9) 1 calc R U P B 1
H63C H 1.319885 0.917357 0.611310 0.119 Uiso 0.432(9) 1 calc R U P B 2
H63D H 1.243005 0.908431 0.542332 0.119 Uiso 0.432(9) 1 calc R U P B 2
C64 C 1.1916(2) 0.88054(15) 0.63920(17) 0.0769(8) Uani 1 1 d D U . . .
H64A H 1.217756 0.885618 0.690069 0.092 Uiso 1 1 calc R U . . .
H64B H 1.141364 0.913715 0.628579 0.092 Uiso 1 1 calc R U . . .
C61 C 1.2302(5) 0.7817(3) 0.5944(4) 0.076(2) Uani 0.568(9) 1 d D U P B 1
H61A H 1.205115 0.740686 0.571049 0.091 Uiso 0.568(9) 1 calc R U P B 1
H61B H 1.283104 0.770583 0.630661 0.091 Uiso 0.568(9) 1 calc R U P B 1
C62 C 1.2596(4) 0.8293(2) 0.5404(3) 0.0735(17) Uani 0.568(9) 1 d D U P B 1
H62A H 1.211247 0.834959 0.499055 0.088 Uiso 0.568(9) 1 calc R U P B 1
H62B H 1.320371 0.817105 0.522783 0.088 Uiso 0.568(9) 1 calc R U P B 1
C61' C 1.2037(6) 0.7870(4) 0.5718(5) 0.074(3) Uani 0.432(9) 1 d D U P B 2
H61C H 1.171925 0.796562 0.523358 0.089 Uiso 0.432(9) 1 calc R U P B 2
H61D H 1.207879 0.738695 0.578833 0.089 Uiso 0.432(9) 1 calc R U P B 2
C62' C 1.2979(5) 0.8183(4) 0.5822(5) 0.091(2) Uani 0.432(9) 1 d D U P B 2
H62C H 1.333846 0.811639 0.540116 0.109 Uiso 0.432(9) 1 calc R U P B 2
H62D H 1.335031 0.802301 0.626399 0.109 Uiso 0.432(9) 1 calc R U P B 2

loop_
_atom_site_aniso_label
_atom_site_aniso_U_11
_atom_site_aniso_U_22
_atom_site_aniso_U_33
_atom_site_aniso_U_23
_atom_site_aniso_U_13
_atom_site_aniso_U_12
Na1 0.0317(4) 0.0504(5) 0.0443(4) 0.0004(3) 0.0067(3) 0.0001(3)
Na2 0.0339(4) 0.0493(5) 0.0480(4) -0.0051(3) 0.0051(3) -0.0033(3)
N1 0.0336(8) 0.0457(9) 0.0378(8) -0.0001(7) 0.0045(6) 0.0003(7)
N2 0.0333(8) 0.0441(9) 0.0364(8) 0.0003(7) 0.0022(6) -0.0007(7)
N3 0.0328(9) 0.0810(14) 0.0494(10) 0.0138(10) 0.0000(7) -0.0023(9)
N4 0.0454(10) 0.0534(10) 0.0433(9) 0.0010(8) 0.0094(7) -0.0049(8)
N5 0.0304(8) 0.0409(9) 0.0416(8) -0.0018(7) 0.0020(6) -0.0019(6)
N6 0.0300(8) 0.0435(9) 0.0452(9) -0.0080(7) 0.0023(6) -0.0026(7)
N7 0.0333(9) 0.0533(11) 0.0571(11) -0.0148(8) 0.0014(7) -0.0041(8)
N8 0.0370(8) 0.0431(9) 0.0443(9) -0.0057(7) 0.0054(7) -0.0013(7)
C31 0.0340(10) 0.0601(13) 0.0393(10) 0.0038(9) 0.0058(8) 0.0042(9)
C32 0.0391(11) 0.0655(15) 0.0595(13) 0.0159(11) 0.0092(10) 0.0063(10)
C33 0.0524(15) 0.101(2) 0.0786(18) 0.0473(17) 0.0055(13) 0.0095(14)
C34 0.0396(13) 0.145(3) 0.0797(19) 0.054(2) -0.0039(12) 0.0026(16)
C35 0.0355(12) 0.115(2) 0.0668(16) 0.0359(16) -0.0045(11) -0.0060(13)
C41 0.0354(10) 0.0466(11) 0.0372(10) 0.0006(8) 0.0036(7) 0.0038(8)
C42 0.0425(11) 0.0620(14) 0.0397(10) -0.0028(9) 0.0034(8) 0.0007(10)
C43 0.0572(14) 0.0678(15) 0.0392(11) -0.0030(10) 0.0029(10) 0.0058(11)
C44 0.0700(16) 0.0629(14) 0.0398(11) 0.0047(10) 0.0153(10) 0.0083(12)
C45 0.0584(14) 0.0603(14) 0.0469(12) 0.0039(10) 0.0165(10) -0.0061(11)
C71 0.0328(9) 0.0457(11) 0.0417(10) -0.0049(8) 0.0036(8) -0.0057(8)
C72 0.0441(11) 0.0468(12) 0.0554(12) -0.0007(10) 0.0009(9) -0.0071(9)
C73 0.0568(14) 0.0477(13) 0.0675(15) -0.0083(11) 0.0052(11) -0.0135(11)
C74 0.0403(12) 0.0672(16) 0.0741(16) -0.0244(13) 0.0070(11) -0.0167(11)
C75 0.0329(10) 0.0666(15) 0.0703(15) -0.0247(12) 0.0002(10) -0.0047(10)
C81 0.0351(10) 0.0408(10) 0.0415(10) -0.0030(8) 0.0040(8) -0.0066(8)
C82 0.0447(11) 0.0560(13) 0.0449(11) -0.0030(10) 0.0009(9) -0.0025(10)
C83 0.0615(14) 0.0658(15) 0.0380(11) -0.0102(10) 0.0037(10) -0.0106(12)
C84 0.0575(13) 0.0521(13) 0.0463(12) -0.0107(10) 0.0129(10) -0.0059(10)
C85 0.0445(11) 0.0451(11) 0.0482(11) -0.0060(9) 0.0094(9) -0.0007(9)
C101 0.0351(9) 0.0433(10) 0.0366(10) -0.0022(8) 0.0049(7) -0.0005(8)
C102 0.0353(9) 0.0418(10) 0.0355(9) -0.0017(8) 0.0017(7) -0.0018(8)
C103 0.0416(11) 0.0474(11) 0.0391(10) 0.0010(9) 0.0005(8) -0.0003(9)
C104 0.0434(12) 0.0698(15) 0.0463(12) 0.0087(11) -0.0041(9) 0.0037(11)
C105 0.0510(14) 0.093(2) 0.0558(14) 0.0153(14) -0.0041(11) 0.0171(13)
C106 0.0670(16) 0.095(2) 0.0488(13) 0.0213(14) -0.0022(12) 0.0212(15)
C107 0.0639(15) 0.0666(15) 0.0404(11) 0.0090(10) 0.0050(10) 0.0137(12)
C108 0.0804(18) 0.0857(19) 0.0466(13) 0.0240(13) 0.0175(12) 0.0240(15)
C109 0.0712(17) 0.0736(17) 0.0559(14) 0.0164(13) 0.0276(12) 0.0159(14)
C110 0.0519(13) 0.0646(14) 0.0480(12) 0.0109(11) 0.0138(10) 0.0061(11)
C111 0.0449(11) 0.0460(11) 0.0350(10) 0.0005(8) 0.0049(8) 0.0014(9)
C112 0.0490(11) 0.0471(11) 0.0361(10) 0.0010(8) 0.0030(8) 0.0042(9)
C113 0.0333(9) 0.0456(11) 0.0369(10) 0.0002(8) 0.0028(7) -0.0011(8)
C114 0.0335(9) 0.0449(11) 0.0354(9) -0.0009(8) 0.0019(7) -0.0005(8)
C201 0.0282(9) 0.0400(10) 0.0402(10) -0.0005(8) 0.0008(7) -0.0006(7)
C202 0.0298(9) 0.0411(10) 0.0436(10) -0.0044(8) 0.0006(7) -0.0009(8)
C203 0.0326(9) 0.0413(10) 0.0428(10) -0.0039(8) -0.0010(8) -0.0003(8)
C204 0.0358(10) 0.0509(12) 0.0566(12) -0.0115(10) -0.0026(9) -0.0025(9)
C205 0.0379(11) 0.0574(13) 0.0532(12) -0.0080(10) -0.0056(9) -0.0072(9)
C206 0.0466(11) 0.0440(11) 0.0432(11) -0.0048(9) -0.0078(9) -0.0046(9)
C207 0.0450(11) 0.0382(10) 0.0327(9) 0.0013(8) -0.0044(8) 0.0013(8)
C208 0.0541(12) 0.0428(11) 0.0391(10) -0.0053(9) -0.0023(9) 0.0054(9)
C209 0.0494(12) 0.0507(12) 0.0442(11) -0.0045(9) 0.0049(9) 0.0116(10)
C210 0.0378(10) 0.0501(12) 0.0443(11) -0.0017(9) 0.0007(8) 0.0056(9)
C211 0.0345(9) 0.0395(10) 0.0367(9) -0.0003(8) -0.0003(7) 0.0022(8)
C212 0.0367(9) 0.0368(10) 0.0348(9) 0.0014(8) -0.0020(7) 0.0007(8)
C213 0.0312(9) 0.0390(10) 0.0409(10) -0.0008(8) 0.0004(7) -0.0023(8)
C214 0.0311(9) 0.0412(10) 0.0417(10) -0.0034(8) 0.0013(7) -0.0032(8)
O1 0.0475(8) 0.0650(10) 0.0506(8) -0.0031(7) 0.0108(7) 0.0099(7)
C11 0.0465(13) 0.0792(17) 0.0532(13) -0.0083(12) 0.0118(10) 0.0055(12)
C12 0.0471(12) 0.0562(14) 0.0688(15) -0.0022(11) 0.0132(11) 0.0046(10)
C13 0.0584(15) 0.0730(17) 0.0783(18) -0.0054(14) 0.0079(13) 0.0211(13)
C14 0.0543(13) 0.0504(13) 0.0615(14) -0.0043(11) 0.0022(11) -0.0005(11)
O2 0.0642(10) 0.0545(10) 0.0710(11) 0.0024(8) 0.0306(8) -0.0033(8)
C21 0.104(2) 0.0606(16) 0.092(2) -0.0039(15) 0.0425(18) -0.0165(16)
C24 0.108(2) 0.0664(17) 0.0747(18) -0.0027(14) 0.0451(17) -0.0047(16)
C22 0.096(4) 0.118(4) 0.092(4) 0.007(3) 0.003(3) -0.050(3)
C23 0.055(3) 0.108(4) 0.085(3) 0.026(3) 0.032(2) 0.008(3)
C22' 0.102(5) 0.057(3) 0.073(4) 0.001(3) 0.039(4) -0.028(4)
C23' 0.142(7) 0.089(5) 0.091(5) 0.003(4) 0.069(5) -0.012(5)
O5 0.0610(10) 0.0623(10) 0.0506(9) 0.0002(7) 0.0132(7) 0.0091(8)
C51 0.0590(17) 0.100(2) 0.114(3) 0.049(2) 0.0105(17) -0.0024(16)
C52 0.112(3) 0.0655(18) 0.0757(19) 0.0139(15) 0.0314(18) 0.0203(17)
C53 0.0731(17) 0.0723(17) 0.0576(14) 0.0012(13) 0.0112(12) 0.0163(14)
C54 0.0669(15) 0.0554(14) 0.0511(13) -0.0007(10) 0.0169(11) 0.0031(11)
O6 0.0677(11) 0.0812(13) 0.0644(11) -0.0139(9) 0.0269(9) -0.0205(10)
C63 0.094(2) 0.116(3) 0.093(2) -0.009(2) 0.0369(19) -0.046(2)
C64 0.0761(19) 0.0786(19) 0.0790(19) -0.0051(15) 0.0234(15) -0.0170(15)
C61 0.079(4) 0.098(4) 0.053(4) 0.010(3) 0.025(3) 0.013(3)
C62 0.071(3) 0.097(4) 0.056(3) 0.017(2) 0.021(3) 0.019(3)
C61' 0.097(5) 0.084(5) 0.045(4) -0.005(3) 0.019(4) -0.001(4)
C62' 0.062(4) 0.146(6) 0.065(5) 0.007(4) 0.007(3) 0.018(4)

loop_
_atom_type_symbol
_atom_type_description
_atom_type_scat_dispersion_real
_atom_type_scat_dispersion_imag
_atom_type_scat_source
C C 0.0181 0.0091 'International Tables Vol C Tables 4.2.6.8 and 6.1.1.4'
H H 0.0000 0.0000 'International Tables Vol C Tables 4.2.6.8 and 6.1.1.4'
N N 0.0311 0.0180 'International Tables Vol C Tables 4.2.6.8 and 6.1.1.4'
Na Na 0.1353 0.1239 'International Tables Vol C Tables 4.2.6.8 and 6.1.1.4'
O O 0.0492 0.0322 'International Tables Vol C Tables 4.2.6.8 and 6.1.1.4'

loop_
_geom_angle_atom_site_label_1
_geom_angle_atom_site_label_2
_geom_angle_atom_site_label_3
_geom_angle
_geom_angle_site_symmetry_1
_geom_angle_site_symmetry_3
_geom_angle_publ_flag
O2 Na1 O1 85.85(6) . . ?
O2 Na1 N3 164.04(7) . . ?
O1 Na1 N3 91.67(7) . . ?
O2 Na1 N1 126.96(7) . . ?
O1 Na1 N1 81.88(6) . . ?
N3 Na1 N1 68.03(6) . . ?
O2 Na1 N7 90.58(6) . . ?
O1 Na1 N7 162.81(7) . . ?
N3 Na1 N7 96.18(8) . . ?
N1 Na1 N7 86.91(6) . . ?
O2 Na1 N5 83.36(6) . . ?
O1 Na1 N5 128.63(6) . . ?
N3 Na1 N5 85.93(6) . . ?
N1 Na1 N5 141.37(6) . . ?
N7 Na1 N5 67.38(6) . . ?
O6 Na2 O5 104.81(7) . . ?
O6 Na2 N2 148.04(7) . . ?
O5 Na2 N2 85.13(6) . . ?
O6 Na2 N4 83.34(7) . . ?
O5 Na2 N4 88.29(6) . . ?
N2 Na2 N4 66.41(6) . . ?
O6 Na2 N8 91.11(6) . 1_655 ?
O5 Na2 N8 84.18(6) . 1_655 ?
N2 Na2 N8 120.39(6) . 1_655 ?
N4 Na2 N8 169.21(7) . 1_655 ?
O6 Na2 N6 82.19(7) . 1_655 ?
O5 Na2 N6 148.95(6) . 1_655 ?
N2 Na2 N6 105.02(6) . 1_655 ?
N4 Na2 N6 122.73(6) . 1_655 ?
N8 Na2 N6 65.27(6) 1_655 1_655 ?
C101 N1 C113 116.46(16) . . ?
C101 N1 Na1 123.75(13) . . ?
C113 N1 Na1 114.49(12) . . ?
C102 N2 C114 116.38(16) . . ?
C102 N2 Na2 122.81(12) . . ?
C114 N2 Na2 110.28(13) . . ?
C35 N3 C31 118.2(2) . . ?
C35 N3 Na1 121.76(16) . . ?
C31 N3 Na1 115.18(13) . . ?
C45 N4 C41 117.40(19) . . ?
C45 N4 Na2 125.94(15) . . ?
C41 N4 Na2 115.25(13) . . ?
C201 N5 C213 116.71(16) . . ?
C201 N5 Na1 123.96(13) . . ?
C213 N5 Na1 115.80(12) . . ?
C202 N6 C214 116.67(16) . . ?
C202 N6 Na2 120.68(12) . 1_455 ?
C214 N6 Na2 111.86(12) . 1_455 ?
C71 N7 C75 118.2(2) . . ?
C71 N7 Na1 113.46(13) . . ?
C75 N7 Na1 118.27(14) . . ?
C85 N8 C81 117.87(18) . . ?
C85 N8 Na2 123.32(14) . 1_455 ?
C81 N8 Na2 117.82(13) . 1_455 ?
N3 C31 C32 120.95(19) . . ?
N3 C31 C113 116.78(19) . . ?
C32 C31 C113 122.26(19) . . ?
C33 C32 C31 119.0(2) . . ?
C33 C32 H32 120.5 . . ?
C31 C32 H32 120.5 . . ?
C34 C33 C32 119.7(3) . . ?
C34 C33 H33 120.1 . . ?
C32 C33 H33 120.1 . . ?
C35 C34 C33 118.0(2) . . ?
C35 C34 H34 121.0 . . ?
C33 C34 H34 121.0 . . ?
N3 C35 C34 124.0(2) . . ?
N3 C35 H35 118.0 . . ?
C34 C35 H35 118.0 . . ?
N4 C41 C42 121.68(19) . . ?
N4 C41 C114 116.70(17) . . ?
C42 C41 C114 121.33(18) . . ?
C43 C42 C41 119.6(2) . . ?
C43 C42 H42 120.2 . . ?
C41 C42 H42 120.2 . . ?
C42 C43 C44 119.0(2) . . ?
C42 C43 H43 120.5 . . ?
C44 C43 H43 120.5 . . ?
C45 C44 C43 118.1(2) . . ?
C45 C44 H44 120.9 . . ?
C43 C44 H44 120.9 . . ?
N4 C45 C44 124.0(2) . . ?
N4 C45 H45 118.0 . . ?
C44 C45 H45 118.0 . . ?
N7 C71 C72 121.93(18) . . ?
N7 C71 C213 117.00(18) . . ?
C72 C71 C213 121.01(18) . . ?
C73 C72 C71 119.1(2) . . ?
C73 C72 H72 120.5 . . ?
C71 C72 H72 120.5 . . ?
C72 C73 C74 118.9(2) . . ?
C72 C73 H73 120.5 . . ?
C74 C73 H73 120.5 . . ?
C75 C74 C73 118.7(2) . . ?
C75 C74 H74 120.6 . . ?
C73 C74 H74 120.6 . . ?
N7 C75 C74 123.2(2) . . ?
N7 C75 H75 118.4 . . ?
C74 C75 H75 118.4 . . ?
N8 C81 C82 121.46(19) . . ?
N8 C81 C214 116.62(17) . . ?
C82 C81 C214 121.86(19) . . ?
C83 C82 C81 119.3(2) . . ?
C83 C82 H82 120.3 . . ?
C81 C82 H82 120.3 . . ?
C84 C83 C82 119.4(2) . . ?
C84 C83 H83 120.3 . . ?
C82 C83 H83 120.3 . . ?
C83 C84 C85 118.1(2) . . ?
C83 C84 H84 121.0 . . ?
C85 C84 H84 121.0 . . ?
N8 C85 C84 123.9(2) . . ?
N8 C85 H85 118.1 . . ?
C84 C85 H85 118.1 . . ?
N1 C101 C111 130.53(18) . . ?
N1 C101 C102 121.54(17) . . ?
C111 C101 C102 107.91(17) . . ?
N2 C102 C103 129.73(18) . . ?
N2 C102 C101 121.35(17) . . ?
C103 C102 C101 108.73(17) . . ?
C112 C103 C102 104.94(18) . . ?
C112 C103 C104 120.17(19) . . ?
C102 C103 C104 134.8(2) . . ?
C105 C104 C103 115.5(2) . . ?
C105 C104 H104 122.2 . . ?
C103 C104 H104 122.2 . . ?
C106 C105 C104 123.4(2) . . ?
C106 C105 H105 118.3 . . ?
C104 C105 H105 118.3 . . ?
C105 C106 C107 121.4(2) . . ?
C105 C106 H106 119.3 . . ?
C107 C106 H106 119.3 . . ?
C112 C107 C108 116.1(2) . . ?
C112 C107 C106 116.3(2) . . ?
C108 C107 C106 127.6(2) . . ?
C109 C108 C107 121.1(2) . . ?
C109 C108 H108 119.4 . . ?
C107 C108 H108 119.4 . . ?
C108 C109 C110 123.4(2) . . ?
C108 C109 H109 118.3 . . ?
C110 C109 H109 118.3 . . ?
C109 C110 C111 116.1(2) . . ?
C109 C110 H110 121.9 . . ?
C111 C110 H110 121.9 . . ?
C112 C111 C101 105.29(18) . . ?
C112 C111 C110 119.59(19) . . ?
C101 C111 C110 135.1(2) . . ?
C107 C112 C111 123.6(2) . . ?
C107 C112 C103 123.2(2) . . ?
C111 C112 C103 113.11(18) . . ?
N1 C113 C114 121.85(17) . . ?
N1 C113 C31 115.88(16) . . ?
C114 C113 C31 122.27(17) . . ?
N2 C114 C113 122.04(17) . . ?
N2 C114 C41 114.23(16) . . ?
C113 C114 C41 123.34(17) . . ?
N5 C201 C211 130.44(17) . . ?
N5 C201 C202 121.25(17) . . ?
C211 C201 C202 108.29(16) . . ?
N6 C202 C203 130.41(17) . . ?
N6 C202 C201 121.36(17) . . ?
C203 C202 C201 108.22(17) . . ?
C212 C203 C202 105.15(16) . . ?
C212 C203 C204 119.82(18) . . ?
C202 C203 C204 135.00(19) . . ?
C205 C204 C203 115.6(2) . . ?
C205 C204 H204 122.2 . . ?
C203 C204 H204 122.2 . . ?
C206 C205 C204 123.8(2) . . ?
C206 C205 H205 118.1 . . ?
C204 C205 H205 118.1 . . ?
C205 C206 C207 120.94(19) . . ?
C205 C206 H206 119.5 . . ?
C207 C206 H206 119.5 . . ?
C212 C207 C208 115.88(18) . . ?
C212 C207 C206 116.29(18) . . ?
C208 C207 C206 127.83(19) . . ?
C209 C208 C207 121.38(19) . . ?
C209 C208 H208 119.3 . . ?
C207 C208 H208 119.3 . . ?
C208 C209 C210 123.4(2) . . ?
C208 C209 H209 118.3 . . ?
C210 C209 H209 118.3 . . ?
C209 C210 C211 116.07(19) . . ?
C209 C210 H210 122.0 . . ?
C211 C210 H210 122.0 . . ?
C212 C211 C201 105.30(16) . . ?
C212 C211 C210 119.76(18) . . ?
C201 C211 C210 134.93(18) . . ?
C207 C212 C203 123.50(18) . . ?
C207 C212 C211 123.47(18) . . ?
C203 C212 C211 113.02(17) . . ?
N5 C213 C214 122.08(17) . . ?
N5 C213 C71 114.04(16) . . ?
C214 C213 C71 123.79(18) . . ?
N6 C214 C213 121.73(18) . . ?
N6 C214 C81 114.34(16) . . ?
C213 C214 C81 123.85(17) . . ?
C14 O1 C11 105.71(17) . . ?
C14 O1 Na1 122.09(13) . . ?
C11 O1 Na1 123.71(15) . . ?
O1 C11 C12 105.64(19) . . ?
O1 C11 H11A 110.6 . . ?
C12 C11 H11A 110.6 . . ?
O1 C11 H11B 110.6 . . ?
C12 C11 H11B 110.6 . . ?
H11A C11 H11B 108.7 . . ?
C13 C12 C11 104.1(2) . . ?
C13 C12 H12A 110.9 . . ?
C11 C12 H12A 110.9 . . ?
C13 C12 H12B 110.9 . . ?
C11 C12 H12B 110.9 . . ?
H12A C12 H12B 109.0 . . ?
C12 C13 C14 104.4(2) . . ?
C12 C13 H13A 110.9 . . ?
C14 C13 H13A 110.9 . . ?
C12 C13 H13B 110.9 . . ?
C14 C13 H13B 110.9 . . ?
H13A C13 H13B 108.9 . . ?
O1 C14 C13 108.1(2) . . ?
O1 C14 H14A 110.1 . . ?
C13 C14 H14A 110.1 . . ?
O1 C14 H14B 110.1 . . ?
C13 C14 H14B 110.1 . . ?
H14A C14 H14B 108.4 . . ?
C21 O2 C24 106.8(2) . . ?
C21 O2 Na1 124.33(16) . . ?
C24 O2 Na1 122.17(16) . . ?
C22 C21 O2 104.0(3) . . ?
O2 C21 C22' 109.0(3) . . ?
C22 C21 H21A 110.9 . . ?
O2 C21 H21A 110.9 . . ?
C22 C21 H21B 110.9 . . ?
O2 C21 H21B 110.9 . . ?
H21A C21 H21B 109.0 . . ?
O2 C21 H21C 109.9 . . ?
C22' C21 H21C 109.9 . . ?
O2 C21 H21D 109.9 . . ?
C22' C21 H21D 109.9 . . ?
H21C C21 H21D 108.3 . . ?
O2 C24 C23' 107.2(3) . . ?
O2 C24 C23 106.3(3) . . ?
O2 C24 H24A 110.5 . . ?
C23 C24 H24A 110.5 . . ?
O2 C24 H24B 110.5 . . ?
C23 C24 H24B 110.5 . . ?
H24A C24 H24B 108.7 . . ?
O2 C24 H24C 110.3 . . ?
C23' C24 H24C 110.3 . . ?
O2 C24 H24D 110.3 . . ?
C23' C24 H24D 110.3 . . ?
H24C C24 H24D 108.5 . . ?
C21 C22 C23 109.0(4) . . ?
C21 C22 H22A 109.9 . . ?
C23 C22 H22A 109.9 . . ?
C21 C22 H22B 109.9 . . ?
C23 C22 H22B 109.9 . . ?
H22A C22 H22B 108.3 . . ?
C24 C23 C22 103.8(3) . . ?
C24 C23 H23A 111.0 . . ?
C22 C23 H23A 111.0 . . ?
C24 C23 H23B 111.0 . . ?
C22 C23 H23B 111.0 . . ?
H23A C23 H23B 109.0 . . ?
C21 C22' C23' 103.7(4) . . ?
C21 C22' H22C 111.0 . . ?
C23' C22' H22C 111.0 . . ?
C21 C22' H22D 111.0 . . ?
C23' C22' H22D 111.0 . . ?
H22C C22' H22D 109.0 . . ?
C24 C23' C22' 108.1(4) . . ?
C24 C23' H23C 110.1 . . ?
C22' C23' H23C 110.1 . . ?
C24 C23' H23D 110.1 . . ?
C22' C23' H23D 110.1 . . ?
H23C C23' H23D 108.4 . . ?
C51 O5 C54 107.0(2) . . ?
C51 O5 Na2 122.39(17) . . ?
C54 O5 Na2 130.51(14) . . ?
O5 C51 C52 109.8(2) . . ?
O5 C51 H51A 109.7 . . ?
C52 C51 H51A 109.7 . . ?
O5 C51 H51B 109.7 . . ?
C52 C51 H51B 109.7 . . ?
H51A C51 H51B 108.2 . . ?
C51 C52 C53 105.4(2) . . ?
C51 C52 H52A 110.7 . . ?
C53 C52 H52A 110.7 . . ?
C51 C52 H52B 110.7 . . ?
C53 C52 H52B 110.7 . . ?
H52A C52 H52B 108.8 . . ?
C54 C53 C52 104.0(2) . . ?
C54 C53 H53A 111.0 . . ?
C52 C53 H53A 111.0 . . ?
C54 C53 H53B 111.0 . . ?
C52 C53 H53B 111.0 . . ?
H53A C53 H53B 109.0 . . ?
O5 C54 C53 107.4(2) . . ?
O5 C54 H54A 110.2 . . ?
C53 C54 H54A 110.2 . . ?
O5 C54 H54B 110.2 . . ?
C53 C54 H54B 110.2 . . ?
H54A C54 H54B 108.5 . . ?
C64 O6 C61' 109.3(4) . . ?
C64 O6 C61 105.3(3) . . ?
C64 O6 Na2 122.47(16) . . ?
C61' O6 Na2 127.4(4) . . ?
C61 O6 Na2 123.1(3) . . ?
C64 C63 C62' 99.6(4) . . ?
C64 C63 C62 104.7(3) . . ?
C64 C63 H63A 110.8 . . ?
C62 C63 H63A 110.8 . . ?
C64 C63 H63B 110.8 . . ?
C62 C63 H63B 110.8 . . ?
H63A C63 H63B 108.9 . . ?
C64 C63 H63C 111.9 . . ?
C62' C63 H63C 111.9 . . ?
C64 C63 H63D 111.9 . . ?
C62' C63 H63D 111.9 . . ?
H63C C63 H63D 109.6 . . ?
O6 C64 C63 106.6(3) . . ?
O6 C64 H64A 110.4 . . ?
C63 C64 H64A 110.4 . . ?
O6 C64 H64B 110.4 . . ?
C63 C64 H64B 110.4 . . ?
H64A C64 H64B 108.6 . . ?
O6 C61 C62 102.8(4) . . ?
O6 C61 H61A 111.2 . . ?
C62 C61 H61A 111.2 . . ?
O6 C61 H61B 111.2 . . ?
C62 C61 H61B 111.2 . . ?
H61A C61 H61B 109.1 . . ?
C61 C62 C63 97.2(4) . . ?
C61 C62 H62A 112.3 . . ?
C63 C62 H62A 112.3 . . ?
C61 C62 H62B 112.3 . . ?
C63 C62 H62B 112.3 . . ?
H62A C62 H62B 109.9 . . ?
O6 C61' C62' 101.8(5) . . ?
O6 C61' H61C 111.4 . . ?
C62' C61' H61C 111.4 . . ?
O6 C61' H61D 111.4 . . ?
C62' C61' H61D 111.4 . . ?
H61C C61' H61D 109.3 . . ?
C61' C62' C63 99.1(5) . . ?
C61' C62' H62C 111.9 . . ?
C63 C62' H62C 111.9 . . ?
C61' C62' H62D 111.9 . . ?
C63 C62' H62D 111.9 . . ?
H62C C62' H62D 109.6 . . ?

loop_
_geom_bond_atom_site_label_1
_geom_bond_atom_site_label_2
_geom_bond_distance
_geom_bond_site_symmetry_2
_geom_bond_publ_flag
Na1 O2 2.4099(18) . ?
Na1 O1 2.4463(17) . ?
Na1 N3 2.477(2) . ?
Na1 N1 2.5003(17) . ?
Na1 N7 2.5071(19) . ?
Na1 N5 2.5120(17) . ?
Na2 O6 2.4150(19) . ?
Na2 O5 2.4756(18) . ?
Na2 N2 2.5237(18) . ?
Na2 N4 2.528(2) . ?
Na2 N8 2.5311(18) 1_655 ?
Na2 N6 2.5800(18) 1_655 ?
N1 C101 1.336(3) . ?
N1 C113 1.348(3) . ?
N2 C102 1.338(3) . ?
N2 C114 1.347(2) . ?
N3 C35 1.337(3) . ?
N3 C31 1.343(3) . ?
N4 C45 1.342(3) . ?
N4 C41 1.343(3) . ?
N5 C201 1.335(2) . ?
N5 C213 1.350(3) . ?
N6 C202 1.333(3) . ?
N6 C214 1.355(2) . ?
N7 C71 1.339(3) . ?
N7 C75 1.347(3) . ?
N8 C85 1.345(3) . ?
N8 C81 1.345(3) . ?
C31 C32 1.396(3) . ?
C31 C113 1.481(3) . ?
C32 C33 1.377(3) . ?
C32 H32 0.9500 . ?
C33 C34 1.371(4) . ?
C33 H33 0.9500 . ?
C34 C35 1.361(4) . ?
C34 H34 0.9500 . ?
C35 H35 0.9500 . ?
C41 C42 1.392(3) . ?
C41 C114 1.486(3) . ?
C42 C43 1.375(3) . ?
C42 H42 0.9500 . ?
C43 C44 1.377(4) . ?
C43 H43 0.9500 . ?
C44 C45 1.375(4) . ?
C44 H44 0.9500 . ?
C45 H45 0.9500 . ?
C71 C72 1.399(3) . ?
C71 C213 1.487(3) . ?
C72 C73 1.379(3) . ?
C72 H72 0.9500 . ?
C73 C74 1.388(4) . ?
C73 H73 0.9500 . ?
C74 C75 1.373(4) . ?
C74 H74 0.9500 . ?
C75 H75 0.9500 . ?
C81 C82 1.399(3) . ?
C81 C214 1.490(3) . ?
C82 C83 1.384(3) . ?
C82 H82 0.9500 . ?
C83 C84 1.376(3) . ?
C83 H83 0.9500 . ?
C84 C85 1.380(3) . ?
C84 H84 0.9500 . ?
C85 H85 0.9500 . ?
C101 C111 1.424(3) . ?
C101 C102 1.464(3) . ?
C102 C103 1.418(3) . ?
C103 C112 1.415(3) . ?
C103 C104 1.434(3) . ?
C104 C105 1.431(3) . ?
C104 H104 0.9500 . ?
C105 C106 1.380(4) . ?
C105 H105 0.9500 . ?
C106 C107 1.420(4) . ?
C106 H106 0.9500 . ?
C107 C112 1.406(3) . ?
C107 C108 1.418(4) . ?
C108 C109 1.378(4) . ?
C108 H108 0.9500 . ?
C109 C110 1.421(3) . ?
C109 H109 0.9500 . ?
C110 C111 1.428(3) . ?
C110 H110 0.9500 . ?
C111 C112 1.409(3) . ?
C113 C114 1.430(3) . ?
C201 C211 1.423(3) . ?
C201 C202 1.466(3) . ?
C202 C203 1.429(3) . ?
C203 C212 1.413(3) . ?
C203 C204 1.437(3) . ?
C204 C205 1.427(3) . ?
C204 H204 0.9500 . ?
C205 C206 1.385(3) . ?
C205 H205 0.9500 . ?
C206 C207 1.419(3) . ?
C206 H206 0.9500 . ?
C207 C212 1.412(3) . ?
C207 C208 1.418(3) . ?
C208 C209 1.386(3) . ?
C208 H208 0.9500 . ?
C209 C210 1.419(3) . ?
C209 H209 0.9500 . ?
C210 C211 1.430(3) . ?
C210 H210 0.9500 . ?
C211 C212 1.416(3) . ?
C213 C214 1.421(3) . ?
O1 C14 1.418(3) . ?
O1 C11 1.434(3) . ?
C11 C12 1.514(3) . ?
C11 H11A 0.9900 . ?
C11 H11B 0.9900 . ?
C12 C13 1.512(4) . ?
C12 H12A 0.9900 . ?
C12 H12B 0.9900 . ?
C13 C14 1.516(3) . ?
C13 H13A 0.9900 . ?
C13 H13B 0.9900 . ?
C14 H14A 0.9900 . ?
C14 H14B 0.9900 . ?
O2 C21 1.426(3) . ?
O2 C24 1.426(3) . ?
C21 C22 1.423(5) . ?
C21 C22' 1.450(5) . ?
C21 H21A 0.9900 . ?
C21 H21B 0.9900 . ?
C21 H21C 0.9900 . ?
C21 H21D 0.9900 . ?
C24 C23' 1.444(6) . ?
C24 C23 1.446(5) . ?
C24 H24A 0.9900 . ?
C24 H24B 0.9900 . ?
C24 H24C 0.9900 . ?
C24 H24D 0.9900 . ?
C22 C23 1.483(6) . ?
C22 H22A 0.9900 . ?
C22 H22B 0.9900 . ?
C23 H23A 0.9900 . ?
C23 H23B 0.9900 . ?
C22' C23' 1.494(7) . ?
C22' H22C 0.9900 . ?
C22' H22D 0.9900 . ?
C23' H23C 0.9900 . ?
C23' H23D 0.9900 . ?
O5 C51 1.406(3) . ?
O5 C54 1.430(3) . ?
C51 C52 1.470(4) . ?
C51 H51A 0.9900 . ?
C51 H51B 0.9900 . ?
C52 C53 1.504(4) . ?
C52 H52A 0.9900 . ?
C52 H52B 0.9900 . ?
C53 C54 1.485(3) . ?
C53 H53A 0.9900 . ?
C53 H53B 0.9900 . ?
C54 H54A 0.9900 . ?
C54 H54B 0.9900 . ?
O6 C64 1.374(3) . ?
O6 C61' 1.436(6) . ?
O6 C61 1.469(5) . ?
C63 C64 1.514(4) . ?
C63 C62' 1.515(7) . ?
C63 C62 1.523(6) . ?
C63 H63A 0.9900 . ?
C63 H63B 0.9900 . ?
C63 H63C 0.9900 . ?
C63 H63D 0.9900 . ?
C64 H64A 0.9900 . ?
C64 H64B 0.9900 . ?
C61 C62 1.486(6) . ?
C61 H61A 0.9900 . ?
C61 H61B 0.9900 . ?
C62 H62A 0.9900 . ?
C62 H62B 0.9900 . ?
C61' C62' 1.484(7) . ?
C61' H61C 0.9900 . ?
C61' H61D 0.9900 . ?
C62' H62C 0.9900 . ?
C62' H62D 0.9900 . ?

loop_
_geom_torsion_atom_site_label_1
_geom_torsion_atom_site_label_2
_geom_torsion_atom_site_label_3
_geom_torsion_atom_site_label_4
_geom_torsion
_geom_torsion_site_symmetry_1
_geom_torsion_site_symmetry_2
_geom_torsion_site_symmetry_3
_geom_torsion_site_symmetry_4
_geom_torsion_publ_flag
C35 N3 C31 C32 3.2(4) . . . . ?
Na1 N3 C31 C32 -152.52(18) . . . . ?
C35 N3 C31 C113 -177.7(2) . . . . ?
Na1 N3 C31 C113 26.5(2) . . . . ?
N3 C31 C32 C33 -3.8(4) . . . . ?
C113 C31 C32 C33 177.2(2) . . . . ?
C31 C32 C33 C34 0.2(5) . . . . ?
C32 C33 C34 C35 3.7(6) . . . . ?
C31 N3 C35 C34 1.0(5) . . . . ?
Na1 N3 C35 C34 155.0(3) . . . . ?
C33 C34 C35 N3 -4.4(6) . . . . ?
C45 N4 C41 C42 2.7(3) . . . . ?
Na2 N4 C41 C42 -164.62(17) . . . . ?
C45 N4 C41 C114 176.6(2) . . . . ?
Na2 N4 C41 C114 9.4(2) . . . . ?
N4 C41 C42 C43 -1.8(3) . . . . ?
C114 C41 C42 C43 -175.5(2) . . . . ?
C41 C42 C43 C44 0.0(4) . . . . ?
C42 C43 C44 C45 0.8(4) . . . . ?
C41 N4 C45 C44 -1.9(4) . . . . ?
Na2 N4 C45 C44 163.88(19) . . . . ?
C43 C44 C45 N4 0.2(4) . . . . ?
C75 N7 C71 C72 1.9(3) . . . . ?
Na1 N7 C71 C72 -142.95(17) . . . . ?
C75 N7 C71 C213 179.2(2) . . . . ?
Na1 N7 C71 C213 34.3(2) . . . . ?
N7 C71 C72 C73 -2.1(3) . . . . ?
C213 C71 C72 C73 -179.2(2) . . . . ?
C71 C72 C73 C74 0.6(4) . . . . ?
C72 C73 C74 C75 1.1(4) . . . . ?
C71 N7 C75 C74 -0.2(4) . . . . ?
Na1 N7 C75 C74 143.0(2) . . . . ?
C73 C74 C75 N7 -1.3(4) . . . . ?
C85 N8 C81 C82 0.6(3) . . . . ?
Na2 N8 C81 C82 -168.41(16) 1_455 . . . ?
C85 N8 C81 C214 178.02(18) . . . . ?
Na2 N8 C81 C214 9.0(2) 1_455 . . . ?
N8 C81 C82 C83 -1.4(3) . . . . ?
C214 C81 C82 C83 -178.6(2) . . . . ?
C81 C82 C83 C84 1.4(4) . . . . ?
C82 C83 C84 C85 -0.8(4) . . . . ?
C81 N8 C85 C84 0.0(3) . . . . ?
Na2 N8 C85 C84 168.40(17) 1_455 . . . ?
C83 C84 C85 N8 0.1(3) . . . . ?
C113 N1 C101 C111 -176.2(2) . . . . ?
Na1 N1 C101 C111 -23.4(3) . . . . ?
C113 N1 C101 C102 2.0(3) . . . . ?
Na1 N1 C101 C102 154.79(15) . . . . ?
C114 N2 C102 C103 173.3(2) . . . . ?
Na2 N2 C102 C103 -45.5(3) . . . . ?
C114 N2 C102 C101 -1.2(3) . . . . ?
Na2 N2 C102 C101 140.09(15) . . . . ?
N1 C101 C102 N2 -3.0(3) . . . . ?
C111 C101 C102 N2 175.51(18) . . . . ?
N1 C101 C102 C103 -178.51(19) . . . . ?
C111 C101 C102 C103 0.0(2) . . . . ?
N2 C102 C103 C112 -174.2(2) . . . . ?
C101 C102 C103 C112 0.8(2) . . . . ?
N2 C102 C103 C104 3.1(4) . . . . ?
C101 C102 C103 C104 178.1(2) . . . . ?
C112 C103 C104 C105 0.7(3) . . . . ?
C102 C103 C104 C105 -176.3(3) . . . . ?
C103 C104 C105 C106 -2.0(4) . . . . ?
C104 C105 C106 C107 2.4(5) . . . . ?
C105 C106 C107 C112 -1.4(4) . . . . ?
C105 C106 C107 C108 177.7(3) . . . . ?
C112 C107 C108 C109 0.3(4) . . . . ?
C106 C107 C108 C109 -178.8(3) . . . . ?
C107 C108 C109 C110 -1.3(5) . . . . ?
C108 C109 C110 C111 1.6(4) . . . . ?
N1 C101 C111 C112 177.5(2) . . . . ?
C102 C101 C111 C112 -0.8(2) . . . . ?
N1 C101 C111 C110 -0.2(4) . . . . ?
C102 C101 C111 C110 -178.5(2) . . . . ?
C109 C110 C111 C112 -1.0(3) . . . . ?
C109 C110 C111 C101 176.4(2) . . . . ?
C108 C107 C112 C111 0.2(4) . . . . ?
C106 C107 C112 C111 179.4(2) . . . . ?
C108 C107 C112 C103 -179.1(2) . . . . ?
C106 C107 C112 C103 0.1(4) . . . . ?
C101 C111 C112 C107 -178.0(2) . . . . ?
C110 C111 C112 C107 0.2(3) . . . . ?
C101 C111 C112 C103 1.4(3) . . . . ?
C110 C111 C112 C103 179.5(2) . . . . ?
C102 C103 C112 C107 178.0(2) . . . . ?
C104 C103 C112 C107 0.2(3) . . . . ?
C102 C103 C112 C111 -1.4(3) . . . . ?
C104 C103 C112 C111 -179.2(2) . . . . ?
C101 N1 C113 C114 2.9(3) . . . . ?
Na1 N1 C113 C114 -152.45(16) . . . . ?
C101 N1 C113 C31 -176.90(18) . . . . ?
Na1 N1 C113 C31 27.8(2) . . . . ?
N3 C31 C113 N1 -37.5(3) . . . . ?
C32 C31 C113 N1 141.5(2) . . . . ?
N3 C31 C113 C114 142.7(2) . . . . ?
C32 C31 C113 C114 -38.3(3) . . . . ?
C102 N2 C114 C113 6.0(3) . . . . ?
Na2 N2 C114 C113 -139.85(17) . . . . ?
C102 N2 C114 C41 -167.03(17) . . . . ?
Na2 N2 C114 C41 47.1(2) . . . . ?
N1 C113 C114 N2 -7.3(3) . . . . ?
C31 C113 C114 N2 172.44(19) . . . . ?
N1 C113 C114 C41 165.12(19) . . . . ?
C31 C113 C114 C41 -15.1(3) . . . . ?
N4 C41 C114 N2 -39.5(3) . . . . ?
C42 C41 C114 N2 134.5(2) . . . . ?
N4 C41 C114 C113 147.5(2) . . . . ?
C42 C41 C114 C113 -38.5(3) . . . . ?
C213 N5 C201 C211 178.8(2) . . . . ?
Na1 N5 C201 C211 -23.3(3) . . . . ?
C213 N5 C201 C202 0.6(3) . . . . ?
Na1 N5 C201 C202 158.43(14) . . . . ?
C214 N6 C202 C203 177.8(2) . . . . ?
Na2 N6 C202 C203 -40.7(3) 1_455 . . . ?
C214 N6 C202 C201 -1.0(3) . . . . ?
Na2 N6 C202 C201 140.49(15) 1_455 . . . ?
N5 C201 C202 N6 -1.6(3) . . . . ?
C211 C201 C202 N6 179.83(18) . . . . ?
N5 C201 C202 C203 179.40(18) . . . . ?
C211 C201 C202 C203 0.8(2) . . . . ?
N6 C202 C203 C212 -179.0(2) . . . . ?
C201 C202 C203 C212 0.0(2) . . . . ?
N6 C202 C203 C204 -0.7(4) . . . . ?
C201 C202 C203 C204 178.3(2) . . . . ?
C212 C203 C204 C205 2.0(3) . . . . ?
C202 C203 C204 C205 -176.1(2) . . . . ?
C203 C204 C205 C206 -2.1(3) . . . . ?
C204 C205 C206 C207 0.4(4) . . . . ?
C205 C206 C207 C212 1.3(3) . . . . ?
C205 C206 C207 C208 -178.7(2) . . . . ?
C212 C207 C208 C209 0.7(3) . . . . ?
C206 C207 C208 C209 -179.2(2) . . . . ?
C207 C208 C209 C210 0.8(3) . . . . ?
C208 C209 C210 C211 -0.8(3) . . . . ?
N5 C201 C211 C212 -179.6(2) . . . . ?
C202 C201 C211 C212 -1.2(2) . . . . ?
N5 C201 C211 C210 0.0(4) . . . . ?
C202 C201 C211 C210 178.5(2) . . . . ?
C209 C210 C211 C212 -0.8(3) . . . . ?
C209 C210 C211 C201 179.6(2) . . . . ?
C208 C207 C212 C203 178.71(18) . . . . ?
C206 C207 C212 C203 -1.3(3) . . . . ?
C208 C207 C212 C211 -2.4(3) . . . . ?
C206 C207 C212 C211 177.56(18) . . . . ?
C202 C203 C212 C207 178.26(18) . . . . ?
C204 C203 C212 C207 -0.4(3) . . . . ?
C202 C203 C212 C211 -0.7(2) . . . . ?
C204 C203 C212 C211 -179.35(19) . . . . ?
C201 C211 C212 C207 -177.79(18) . . . . ?
C210 C211 C212 C207 2.5(3) . . . . ?
C201 C211 C212 C203 1.2(2) . . . . ?
C210 C211 C212 C203 -178.51(18) . . . . ?
C201 N5 C213 C214 2.8(3) . . . . ?
Na1 N5 C213 C214 -156.88(15) . . . . ?
C201 N5 C213 C71 -173.87(17) . . . . ?
Na1 N5 C213 C71 26.4(2) . . . . ?
N7 C71 C213 N5 -42.0(3) . . . . ?
C72 C71 C213 N5 135.3(2) . . . . ?
N7 C71 C213 C214 141.4(2) . . . . ?
C72 C71 C213 C214 -41.3(3) . . . . ?
C202 N6 C214 C213 4.4(3) . . . . ?
Na2 N6 C214 C213 -140.39(16) 1_455 . . . ?
C202 N6 C214 C81 -172.40(18) . . . . ?
Na2 N6 C214 C81 42.8(2) 1_455 . . . ?
N5 C213 C214 N6 -5.6(3) . . . . ?
C71 C213 C214 N6 170.78(19) . . . . ?
N5 C213 C214 C81 170.88(18) . . . . ?
C71 C213 C214 C81 -12.8(3) . . . . ?
N8 C81 C214 N6 -36.0(3) . . . . ?
C82 C81 C214 N6 141.4(2) . . . . ?
N8 C81 C214 C213 147.29(19) . . . . ?
C82 C81 C214 C213 -35.3(3) . . . . ?
C14 O1 C11 C12 -36.0(3) . . . . ?
Na1 O1 C11 C12 112.35(19) . . . . ?
O1 C11 C12 C13 28.4(3) . . . . ?
C11 C12 C13 C14 -10.6(3) . . . . ?
C11 O1 C14 C13 29.2(3) . . . . ?
Na1 O1 C14 C13 -119.74(19) . . . . ?
C12 C13 C14 O1 -10.8(3) . . . . ?
C24 O2 C21 C22 31.1(4) . . . . ?
Na1 O2 C21 C22 -120.6(3) . . . . ?
C24 O2 C21 C22' -23.8(5) . . . . ?
Na1 O2 C21 C22' -175.5(4) . . . . ?
C21 O2 C24 C23' 19.7(7) . . . . ?
Na1 O2 C24 C23' 172.1(6) . . . . ?
C21 O2 C24 C23 -31.4(4) . . . . ?
Na1 O2 C24 C23 121.0(3) . . . . ?
O2 C21 C22 C23 -19.3(6) . . . . ?
O2 C24 C23 C22 18.4(5) . . . . ?
C21 C22 C23 C24 0.7(6) . . . . ?
O2 C21 C22' C23' 17.7(9) . . . . ?
O2 C24 C23' C22' -8.7(11) . . . . ?
C21 C22' C23' C24 -5.4(11) . . . . ?
C54 O5 C51 C52 -16.8(4) . . . . ?
Na2 O5 C51 C52 159.8(2) . . . . ?
O5 C51 C52 C53 1.5(4) . . . . ?
C51 C52 C53 C54 13.5(4) . . . . ?
C51 O5 C54 C53 25.5(3) . . . . ?
Na2 O5 C54 C53 -150.61(17) . . . . ?
C52 C53 C54 O5 -24.0(3) . . . . ?
C61' O6 C64 C63 -1.4(6) . . . . ?
C61 O6 C64 C63 21.0(5) . . . . ?
Na2 O6 C64 C63 168.7(2) . . . . ?
C62' C63 C64 O6 -27.4(5) . . . . ?
C62 C63 C64 O6 8.9(5) . . . . ?
C64 O6 C61 C62 -44.4(6) . . . . ?
Na2 O6 C61 C62 168.1(4) . . . . ?
O6 C61 C62 C63 46.7(6) . . . . ?
C64 C63 C62 C61 -33.9(6) . . . . ?
C64 O6 C61' C62' 30.5(8) . . . . ?
Na2 O6 C61' C62' -139.0(5) . . . . ?
O6 C61' C62' C63 -46.1(8) . . . . ?
C64 C63 C62' C61' 44.2(7) . . . . ?
